data_4131633
loop_
_publ_author_name
'Kou, Kevin G. M.'
'Kulyk, Svitlana'
'Marth, Christopher J.'
'Lee, Jack C.'
'Doering, Nicolle A.'
'Li, Beryl X.'
'Gallego, Gary M.'
'Lebold, Terry P.'
'Sarpong, Richmond'

_publ_section_title
;
 A Unifying Synthesis Approach to the C<sub>18</sub>-, C<sub>19</sub>-,
 and C<sub>20</sub>-Diterpenoid Alkaloids.
;
_journal_issue 39
_journal_name_full 'Journal of the American Chemical Society'
_journal_page_first 13882
_journal_page_last 13896
_journal_paper_doi 10.1021/jacs.7b07706
_journal_volume 139
_journal_year 2017
_chemical_formula_sum 'C22 H29 N O5'
_chemical_formula_weight 387.46
_chemical_name_common kk4_124_4
_space_group_crystal_system monoclinic
_space_group_IT_number 14
_space_group_name_Hall '-P 2ybc'
_space_group_name_H-M_alt 'P 1 21/c 1'
_atom_sites_solution_hydrogens geom
_atom_sites_solution_primary iterative
_atom_sites_solution_secondary difmap
_audit_creation_method SHELXL-2014/7
_cell_angle_alpha 90
_cell_angle_beta 94.417(3)
_cell_angle_gamma 90
_cell_formula_units_Z 4
_cell_length_a 11.9228(11)
_cell_length_b 18.5020(17)
_cell_length_c 8.6469(8)
_cell_measurement_reflns_used 9965
_cell_measurement_temperature 100(2)
_cell_measurement_theta_max 68.31
_cell_measurement_theta_min 3.72
_cell_volume 1901.8(3)
_computing_cell_refinement 'Bruker SAINT'
_computing_data_collection 'Bruker APEX2'
_computing_data_reduction 'Bruker SAINT'
_computing_molecular_graphics Mercury
_computing_publication_material WinGX
_computing_structure_refinement 'SHELXL-2014/7 (Sheldrick, 2014)'
_computing_structure_solution 'SHELXT (Sheldrick 2014)'
_diffrn_ambient_temperature 100(2)
_diffrn_detector_area_resol_mean 8.366
_diffrn_measured_fraction_theta_full 0.983
_diffrn_measured_fraction_theta_max 0.979
_diffrn_measurement_device_type 'Bruker APEX-II CCD'
_diffrn_measurement_method 'phi and omega scans'
_diffrn_radiation_type CuK\a
_diffrn_radiation_wavelength 1.54178
_diffrn_reflns_av_R_equivalents 0.0257
_diffrn_reflns_av_unetI/netI 0.0138
_diffrn_reflns_Laue_measured_fraction_full 0.983
_diffrn_reflns_Laue_measured_fraction_max 0.979
_diffrn_reflns_limit_h_max 14
_diffrn_reflns_limit_h_min -14
_diffrn_reflns_limit_k_max 22
_diffrn_reflns_limit_k_min -22
_diffrn_reflns_limit_l_max 6
_diffrn_reflns_limit_l_min -10
_diffrn_reflns_number 27979
_diffrn_reflns_point_group_measured_fraction_full 0.983
_diffrn_reflns_point_group_measured_fraction_max 0.979
_diffrn_reflns_theta_full 67.000
_diffrn_reflns_theta_max 68.303
_diffrn_reflns_theta_min 3.718
_diffrn_source 'microfocus rotating anode'
_exptl_absorpt_coefficient_mu 0.776
_exptl_absorpt_correction_T_max 0.753
_exptl_absorpt_correction_T_min 0.704
_exptl_absorpt_correction_type multi-scan
_exptl_absorpt_process_details SADABS
_exptl_crystal_colour Colourless
_exptl_crystal_density_diffrn 1.353
_exptl_crystal_description Block
_exptl_crystal_F_000 832
_exptl_crystal_size_max 0.100
_exptl_crystal_size_mid 0.080
_exptl_crystal_size_min 0.080
_refine_diff_density_max 0.274
_refine_diff_density_min -0.209
_refine_diff_density_rms 0.042
_refine_ls_extinction_method none
_refine_ls_goodness_of_fit_ref 1.031
_refine_ls_hydrogen_treatment constr
_refine_ls_matrix_type full
_refine_ls_number_parameters 256
_refine_ls_number_reflns 3431
_refine_ls_number_restraints 0
_refine_ls_restrained_S_all 1.031
_refine_ls_R_factor_all 0.0359
_refine_ls_R_factor_gt 0.0348
_refine_ls_shift/su_max 0.000
_refine_ls_shift/su_mean 0.000
_refine_ls_structure_factor_coef Fsqd
_refine_ls_weighting_details 'w=1/[\s^2^(Fo^2^)+(0.0460P)^2^+0.9177P] where P=(Fo^2^+2Fc^2^)/3'
_refine_ls_weighting_scheme calc
_refine_ls_wR_factor_gt 0.0897
_refine_ls_wR_factor_ref 0.0907
_reflns_Friedel_coverage 0.000
_reflns_number_gt 3273
_reflns_number_total 3431
_reflns_threshold_expression 'I > 2\s(I)'
_cod_data_source_file ja7b07706_si_002.cif
_cod_data_source_block kk4_124_4
_cod_original_sg_symbol_H-M 'P 21/c'
_cod_database_code 4131633
_shelx_shelxl_version_number 2014/7
_shelx_space_group_comment
;
The symmetry employed for this shelxl refinement is uniquely defined
by the following loop, which should always be used as a source of
symmetry information in preference to the above space-group names.
They are only intended as comments.
;
_shelx_estimated_absorpt_t_min 0.926
_shelx_estimated_absorpt_t_max 0.941

loop_
_space_group_symop_operation_xyz
'x, y, z'
'-x, y+1/2, -z+1/2'
'-x, -y, -z'
'x, -y-1/2, z-1/2'

loop_
_atom_site_label
_atom_site_type_symbol
_atom_site_fract_x
_atom_site_fract_y
_atom_site_fract_z
_atom_site_U_iso_or_equiv
_atom_site_adp_type
_atom_site_occupancy
_atom_site_site_symmetry_order
_atom_site_calc_flag
_atom_site_refinement_flags_posn
_atom_site_refinement_flags_adp
C1 C 0.07146(12) 0.41285(7) 0.56152(17) 0.0276(3) Uani 1 1 d . .
H1A H -0.0048 0.4175 0.5117 0.041 Uiso 1 1 calc R U
H1B H 0.0733 0.4317 0.6676 0.041 Uiso 1 1 calc R U
H1C H 0.0934 0.3618 0.5644 0.041 Uiso 1 1 calc R U
C2 C 0.15255(10) 0.43226(6) 0.32496(14) 0.0181(3) Uani 1 1 d . .
C3 C 0.22449(11) 0.45735(7) 0.07929(14) 0.0205(3) Uani 1 1 d . .
H3A H 0.1519 0.4376 0.0348 0.025 Uiso 1 1 calc R U
H3B H 0.2816 0.4186 0.0764 0.025 Uiso 1 1 calc R U
C4 C 0.25885(10) 0.52094(6) -0.02163(14) 0.0190(3) Uani 1 1 d . .
H4 H 0.2989 0.5005 -0.1092 0.023 Uiso 1 1 calc R U
C5 C 0.15777(11) 0.56368(7) -0.09185(15) 0.0228(3) Uani 1 1 d . .
H5A H 0.1839 0.6021 -0.1601 0.027 Uiso 1 1 calc R U
H5B H 0.1073 0.5311 -0.1558 0.027 Uiso 1 1 calc R U
C6 C 0.09319(10) 0.59756(7) 0.03526(15) 0.0218(3) Uani 1 1 d . .
H6A H 0.0317 0.6281 -0.0125 0.026 Uiso 1 1 calc R U
H6B H 0.0591 0.5589 0.0954 0.026 Uiso 1 1 calc R U
C7 C 0.17046(10) 0.64344(6) 0.14369(14) 0.0183(3) Uani 1 1 d . .
H7 H 0.1921 0.6870 0.0843 0.022 Uiso 1 1 calc R U
C8 C 0.07116(14) 0.73959(8) 0.25264(19) 0.0372(4) Uani 1 1 d . .
H8A H 0.1359 0.7723 0.2539 0.056 Uiso 1 1 calc R U
H8B H 0.0253 0.7518 0.3383 0.056 Uiso 1 1 calc R U
H8C H 0.0257 0.7446 0.1539 0.056 Uiso 1 1 calc R U
C9 C 0.27902(9) 0.60578(6) 0.20518(13) 0.0157(2) Uani 1 1 d . .
C10 C 0.34148(10) 0.57088(6) 0.07211(13) 0.0170(2) Uani 1 1 d . .
H10 H 0.3735 0.6084 0.0048 0.020 Uiso 1 1 calc R U
C11 C 0.43559(10) 0.52494(6) 0.15926(14) 0.0186(3) Uani 1 1 d . .
H11A H 0.4336 0.4743 0.1219 0.022 Uiso 1 1 calc R U
H11B H 0.5109 0.5456 0.1462 0.022 Uiso 1 1 calc R U
C12 C 0.40671(10) 0.52934(6) 0.32919(14) 0.0163(2) Uani 1 1 d . .
H12 H 0.4337 0.4875 0.3952 0.020 Uiso 1 1 calc R U
C13 C 0.27630(10) 0.53930(6) 0.31230(13) 0.0157(2) Uani 1 1 d . .
H13 H 0.2474 0.5527 0.4140 0.019 Uiso 1 1 calc R U
C14 C 0.36063(10) 0.65575(6) 0.30198(14) 0.0166(2) Uani 1 1 d . .
H14 H 0.3955 0.6940 0.2396 0.020 Uiso 1 1 calc R U
C15 C 0.32605(11) 0.68257(7) 0.46219(14) 0.0211(3) Uani 1 1 d . .
H15A H 0.2456 0.6746 0.4776 0.025 Uiso 1 1 calc R U
H15B H 0.3477 0.7333 0.4852 0.025 Uiso 1 1 calc R U
C16 C 0.40606(10) 0.62609(6) 0.54835(14) 0.0182(3) Uani 1 1 d . .
H16 H 0.3625 0.5862 0.5939 0.022 Uiso 1 1 calc R U
C17 C 0.48738(11) 0.66034(6) 0.66864(14) 0.0196(3) Uani 1 1 d . .
C18 C 0.58983(10) 0.69121(6) 0.61746(14) 0.0203(3) Uani 1 1 d . .
H18 H 0.6331 0.7232 0.6842 0.024 Uiso 1 1 calc R U
C19 C 0.62476(10) 0.67549(6) 0.47760(14) 0.0184(3) Uani 1 1 d . .
C20 C 0.77373(11) 0.76104(7) 0.50716(16) 0.0266(3) Uani 1 1 d . .
H20A H 0.7198 0.7982 0.5337 0.040 Uiso 1 1 calc R U
H20B H 0.8309 0.7828 0.4461 0.040 Uiso 1 1 calc R U
H20C H 0.8101 0.7403 0.6025 0.040 Uiso 1 1 calc R U
C21 C 0.57266(10) 0.61968(7) 0.36880(14) 0.0182(3) Uani 1 1 d . .
H21A H 0.6159 0.5742 0.3836 0.022 Uiso 1 1 calc R U
H21B H 0.5797 0.6361 0.2610 0.022 Uiso 1 1 calc R U
C22 C 0.44831(10) 0.60366(6) 0.38897(13) 0.0161(2) Uani 1 1 d . .
N1 N 0.21321(8) 0.47808(5) 0.24208(12) 0.0178(2) Uani 1 1 d . .
O1 O 0.10514(7) 0.37829(5) 0.27186(10) 0.0231(2) Uani 1 1 d . .
O2 O 0.14887(7) 0.45340(5) 0.47436(10) 0.0232(2) Uani 1 1 d . .
O3 O 0.10909(7) 0.66812(5) 0.26960(10) 0.0230(2) Uani 1 1 d . .
O4 O 0.46259(8) 0.66622(5) 0.80314(10) 0.0285(2) Uani 1 1 d . .
O5 O 0.71559(7) 0.70499(5) 0.41776(10) 0.0212(2) Uani 1 1 d . .

loop_
_atom_site_aniso_label
_atom_site_aniso_U_11
_atom_site_aniso_U_22
_atom_site_aniso_U_33
_atom_site_aniso_U_23
_atom_site_aniso_U_13
_atom_site_aniso_U_12
C1 0.0312(7) 0.0226(6) 0.0312(7) 0.0034(5) 0.0162(6) -0.0044(5)
C2 0.0169(6) 0.0161(6) 0.0213(6) 0.0020(5) 0.0014(5) 0.0017(4)
C3 0.0250(6) 0.0182(6) 0.0183(6) -0.0028(5) 0.0020(5) -0.0025(5)
C4 0.0208(6) 0.0205(6) 0.0159(6) -0.0012(5) 0.0026(5) -0.0003(5)
C5 0.0227(6) 0.0248(6) 0.0203(6) 0.0011(5) -0.0023(5) -0.0013(5)
C6 0.0178(6) 0.0222(6) 0.0250(7) 0.0024(5) 0.0000(5) 0.0008(5)
C7 0.0179(6) 0.0172(6) 0.0204(6) 0.0030(5) 0.0045(5) 0.0012(5)
C8 0.0497(9) 0.0261(7) 0.0367(8) -0.0007(6) 0.0092(7) 0.0162(6)
C9 0.0167(5) 0.0143(5) 0.0165(6) 0.0011(4) 0.0037(4) -0.0005(4)
C10 0.0176(6) 0.0184(6) 0.0153(6) 0.0004(4) 0.0035(4) -0.0005(4)
C11 0.0184(6) 0.0198(6) 0.0177(6) -0.0031(5) 0.0026(5) 0.0017(4)
C12 0.0180(6) 0.0145(5) 0.0165(6) 0.0003(4) 0.0018(4) 0.0016(4)
C13 0.0183(6) 0.0133(5) 0.0159(6) -0.0005(4) 0.0031(4) -0.0006(4)
C14 0.0175(6) 0.0141(5) 0.0184(6) 0.0010(4) 0.0034(4) -0.0003(4)
C15 0.0233(6) 0.0183(6) 0.0218(7) -0.0035(5) 0.0034(5) 0.0021(5)
C16 0.0213(6) 0.0163(6) 0.0177(6) -0.0010(4) 0.0055(5) -0.0016(4)
C17 0.0286(6) 0.0138(6) 0.0168(6) 0.0009(4) 0.0032(5) 0.0016(5)
C18 0.0249(6) 0.0168(6) 0.0186(6) 0.0001(5) -0.0019(5) -0.0023(5)
C19 0.0179(6) 0.0167(6) 0.0203(6) 0.0047(5) -0.0002(4) 0.0005(4)
C20 0.0262(7) 0.0206(6) 0.0327(7) 0.0009(5) 0.0009(5) -0.0065(5)
C21 0.0189(6) 0.0204(6) 0.0156(6) 0.0003(4) 0.0030(4) -0.0003(4)
C22 0.0184(6) 0.0155(5) 0.0146(6) 0.0002(4) 0.0029(4) 0.0000(4)
N1 0.0214(5) 0.0150(5) 0.0172(5) -0.0005(4) 0.0030(4) -0.0026(4)
O1 0.0248(5) 0.0177(4) 0.0267(5) 0.0009(3) 0.0008(4) -0.0057(3)
O2 0.0282(5) 0.0200(4) 0.0225(5) 0.0002(3) 0.0100(4) -0.0067(4)
O3 0.0229(4) 0.0198(4) 0.0277(5) 0.0017(4) 0.0094(4) 0.0047(3)
O4 0.0425(6) 0.0272(5) 0.0164(5) -0.0021(4) 0.0073(4) -0.0075(4)
O5 0.0193(4) 0.0210(4) 0.0232(5) 0.0028(3) 0.0014(3) -0.0035(3)

loop_
_atom_type_symbol
_atom_type_description
_atom_type_scat_dispersion_real
_atom_type_scat_dispersion_imag
_atom_type_scat_source
C C 0.0181 0.0091 'International Tables Vol C Tables 4.2.6.8 and 6.1.1.4'
H H 0.0000 0.0000 'International Tables Vol C Tables 4.2.6.8 and 6.1.1.4'
N N 0.0311 0.0180 'International Tables Vol C Tables 4.2.6.8 and 6.1.1.4'
O O 0.0492 0.0322 'International Tables Vol C Tables 4.2.6.8 and 6.1.1.4'

loop_
_geom_angle_atom_site_label_1
_geom_angle_atom_site_label_2
_geom_angle_atom_site_label_3
_geom_angle
O2 C1 H1A 109.5
O2 C1 H1B 109.5
H1A C1 H1B 109.5
O2 C1 H1C 109.5
H1A C1 H1C 109.5
H1B C1 H1C 109.5
O1 C2 O2 123.21(11)
O1 C2 N1 124.34(11)
O2 C2 N1 112.45(10)
N1 C3 C4 112.96(10)
N1 C3 H3A 109.0
C4 C3 H3A 109.0
N1 C3 H3B 109.0
C4 C3 H3B 109.0
H3A C3 H3B 107.8
C5 C4 C10 110.66(10)
C5 C4 C3 112.63(10)
C10 C4 C3 110.40(10)
C5 C4 H4 107.6
C10 C4 H4 107.6
C3 C4 H4 107.6
C6 C5 C4 110.67(10)
C6 C5 H5A 109.5
C4 C5 H5A 109.5
C6 C5 H5B 109.5
C4 C5 H5B 109.5
H5A C5 H5B 108.1
C7 C6 C5 110.99(10)
C7 C6 H6A 109.4
C5 C6 H6A 109.4
C7 C6 H6B 109.4
C5 C6 H6B 109.4
H6A C6 H6B 108.0
O3 C7 C6 109.01(10)
O3 C7 C9 110.44(10)
C6 C7 C9 114.59(10)
O3 C7 H7 107.5
C6 C7 H7 107.5
C9 C7 H7 107.5
O3 C8 H8A 109.5
O3 C8 H8B 109.5
H8A C8 H8B 109.5
O3 C8 H8C 109.5
H8A C8 H8C 109.5
H8B C8 H8C 109.5
C7 C9 C13 121.07(10)
C7 C9 C14 113.41(9)
C13 C9 C14 101.18(9)
C7 C9 C10 111.84(9)
C13 C9 C10 98.43(9)
C14 C9 C10 109.39(9)
C4 C10 C11 109.67(10)
C4 C10 C9 108.39(9)
C11 C10 C9 103.69(9)
C4 C10 H10 111.6
C11 C10 H10 111.6
C9 C10 H10 111.6
C12 C11 C10 103.17(9)
C12 C11 H11A 111.1
C10 C11 H11A 111.1
C12 C11 H11B 111.1
C10 C11 H11B 111.1
H11A C11 H11B 109.1
C11 C12 C22 106.17(9)
C11 C12 C13 102.22(9)
C22 C12 C13 102.65(9)
C11 C12 H12 114.8
C22 C12 H12 114.8
C13 C12 H12 114.8
N1 C13 C9 113.68(9)
N1 C13 C12 115.04(9)
C9 C13 C12 94.79(9)
N1 C13 H13 110.8
C9 C13 H13 110.8
C12 C13 H13 110.8
C9 C14 C15 118.36(10)
C9 C14 C22 105.12(9)
C15 C14 C22 88.95(9)
C9 C14 H14 113.8
C15 C14 H14 113.8
C22 C14 H14 113.8
C14 C15 C16 90.99(9)
C14 C15 H15A 113.5
C16 C15 H15A 113.5
C14 C15 H15B 113.5
C16 C15 H15B 113.5
H15A C15 H15B 110.8
C17 C16 C22 119.19(10)
C17 C16 C15 112.61(10)
C22 C16 C15 89.06(9)
C17 C16 H16 111.4
C22 C16 H16 111.4
C15 C16 H16 111.4
O4 C17 C18 121.68(12)
O4 C17 C16 120.19(11)
C18 C17 C16 117.92(10)
C19 C18 C17 121.19(11)
C19 C18 H18 119.4
C17 C18 H18 119.4
C18 C19 O5 124.86(11)
C18 C19 C21 124.96(11)
O5 C19 C21 110.09(10)
O5 C20 H20A 109.5
O5 C20 H20B 109.5
H20A C20 H20B 109.5
O5 C20 H20C 109.5
H20A C20 H20C 109.5
H20B C20 H20C 109.5
C19 C21 C22 114.77(10)
C19 C21 H21A 108.6
C22 C21 H21A 108.6
C19 C21 H21B 108.6
C22 C21 H21B 108.6
H21A C21 H21B 107.6
C21 C22 C12 115.08(10)
C21 C22 C16 115.44(10)
C12 C22 C16 114.66(9)
C21 C22 C14 116.12(9)
C12 C22 C14 101.67(9)
C16 C22 C14 90.66(9)
C2 N1 C13 122.85(10)
C2 N1 C3 115.71(10)
C13 N1 C3 120.98(10)
C2 O2 C1 114.61(10)
C8 O3 C7 113.63(10)
C19 O5 C20 116.91(10)

loop_
_geom_bond_atom_site_label_1
_geom_bond_atom_site_label_2
_geom_bond_distance
C1 O2 1.4457(14)
C1 H1A 0.9800
C1 H1B 0.9800
C1 H1C 0.9800
C2 O1 1.2197(15)
C2 O2 1.3537(16)
C2 N1 1.3546(15)
C3 N1 1.4751(16)
C3 C4 1.5391(17)
C3 H3A 0.9900
C3 H3B 0.9900
C4 C5 1.5275(17)
C4 C10 1.5357(16)
C4 H4 1.0000
C5 C6 1.5246(18)
C5 H5A 0.9900
C5 H5B 0.9900
C6 C7 1.5217(17)
C6 H6A 0.9900
C6 H6B 0.9900
C7 O3 1.4324(15)
C7 C9 1.5290(16)
C7 H7 1.0000
C8 O3 1.4016(16)
C8 H8A 0.9800
C8 H8B 0.9800
C8 H8C 0.9800
C9 C13 1.5415(15)
C9 C14 1.5417(16)
C9 C10 1.5580(16)
C10 C11 1.5553(16)
C10 H10 1.0000
C11 C12 1.5369(16)
C11 H11A 0.9900
C11 H11B 0.9900
C12 C22 1.5377(15)
C12 C13 1.5613(16)
C12 H12 1.0000
C13 N1 1.4654(15)
C13 H13 1.0000
C14 C15 1.5566(16)
C14 C22 1.5705(16)
C14 H14 1.0000
C15 C16 1.5645(17)
C15 H15A 0.9900
C15 H15B 0.9900
C16 C17 1.5061(17)
C16 C22 1.5596(16)
C16 H16 1.0000
C17 O4 1.2266(16)
C17 C18 1.4482(18)
C18 C19 1.3410(18)
C18 H18 0.9500
C19 O5 1.3509(15)
C19 C21 1.4990(17)
C20 O5 1.4391(15)
C20 H20A 0.9800
C20 H20B 0.9800
C20 H20C 0.9800
C21 C22 1.5351(16)
C21 H21A 0.9900
C21 H21B 0.9900
